data_9010126
loop_
_publ_author_name
'Ertl, A.'
'Hughes, J. M.'
'Prowatke, S.'
'Ludwig, T.'
'Prasad, P. S. R.'
'Brandstatter, F.'
'Korner, W.'
'Schuster, R.'
'Pertlik, F.'
'Marschall, H.'

_publ_section_title
;Tetrahedrally-coordinated boron in tourmalines from the liddicoatite-elbaite
 series from Madagascar: Structure, chemistry, and infrared spectroscopic
 studies Locality: Anjanabonoina, Madagascar Sample: LID6A1
;
_journal_name_full 'American Mineralogist'
_journal_page_first 1847
_journal_page_last 1856
_journal_paper_doi 10.2138/am.2006.2245
_journal_volume 91
_journal_year 2006
_chemical_compound_source 'Anjanabonoina, Madagascar'
_chemical_formula_sum 'Al7.56 B3.24 Ca0.5 F0.56 Fe0.06 H3.441 Li1.14 Mn0.03 Na0.34 O30.44 Si5.76'
_chemical_name_mineral Liddocoatite
_space_group_IT_number 160
_symmetry_space_group_name_Hall 'R 3 -2"'
_symmetry_space_group_name_H-M 'R 3 m :H'
_cell_angle_alpha 90
_cell_angle_beta 90
_cell_angle_gamma 120
_cell_formula_units_Z 3
_cell_length_a 15.8204
_cell_length_b 15.8204
_cell_length_c 7.0955
_cell_volume 1537.972
_database_code_amcsd 0004247
_exptl_crystal_density_diffrn 3.053
_cod_original_sg_symbol_H-M 'R 3 m'
_cod_original_formula_sum 'Ca.5 Na.34 Al7.56 Li1.14 Fe.06 Mn.03 Si5.76 B3.24 F.56 O30.44 H3.441'
_cod_database_code 9010126

loop_
_space_group_symop_operation_xyz
x,y,z
2/3+x,1/3+y,1/3+z
1/3+x,2/3+y,2/3+z
x,x-y,z
2/3+x,1/3+x-y,1/3+z
1/3+x,2/3+x-y,2/3+z
-y,-x,z
2/3-y,1/3-x,1/3+z
1/3-y,2/3-x,2/3+z
-x+y,y,z
2/3-x+y,1/3+y,1/3+z
1/3-x+y,2/3+y,2/3+z
-y,x-y,z
2/3-y,1/3+x-y,1/3+z
1/3-y,2/3+x-y,2/3+z
-x+y,-x,z
2/3-x+y,1/3-x,1/3+z
1/3-x+y,2/3-x,2/3+z

loop_
_atom_site_label
_atom_site_fract_x
_atom_site_fract_y
_atom_site_fract_z
_atom_site_occupancy
_atom_site_U_iso_or_equiv
_atom_site_type_symbol
_atom_site_attached_hydrogens
CaX 0.00000 0.00000 0.25000 0.50000 0.00930 Ca 0
NaX 0.00000 0.00000 0.25000 0.34000 0.00930 Na 0
AlY 0.12266 0.06133 -0.34700 0.52000 0.01040 Al 0
LiY 0.12266 0.06133 -0.34700 0.38000 0.01040 Li 0
Fe2+Y 0.12266 0.06133 -0.34700 0.02000 0.01040 Fe 0
Mn2+Y 0.12266 0.06133 -0.34700 0.01000 0.01040 Mn 0
AlZ 0.29675 0.25979 -0.37409 1.00000 0.00827 Al 0
SiT 0.19196 0.19000 0.01538 0.96000 0.00611 Si 0
BT 0.19196 0.19000 0.01538 0.04000 0.00611 B 0
B 0.10895 0.21790 0.46980 1.00000 0.00820 B 0
F1W 0.00000 0.00000 -0.20090 0.56000 0.03250 F 0
O1W 0.00000 0.00000 -0.20090 0.44000 0.03250 O 0
O2 0.05996 0.11992 0.49910 1.00000 0.01880 O 0
O3V 0.26689 0.13344 -0.47590 1.00000 0.01380 O 0
O4 0.09279 0.18558 0.09000 1.00000 0.01120 O 0
O5 0.18494 0.09247 0.11150 1.00000 0.01170 O 0
O6 0.19538 0.18539 -0.20930 1.00000 0.00974 O 0
O7 0.28627 0.28561 0.09517 1.00000 0.00873 O 0
O8 0.20955 0.27011 0.45548 1.00000 0.00982 O 0
H1W 0.05380 0.02690 -0.14500 0.14700 ? H 0
H3V 0.26300 0.13150 0.41300 1.00000 0.04900 H 0

loop_
_cod_changelog_entry_id
_cod_changelog_entry_author
_cod_changelog_entry_date
_cod_changelog_entry_text
1
;cod-tools version 3.8.0
Id: cif_guess_AMCSD_atom_types 9581 2023-05-17 12:35:41Z saulius
;
2023-05-23T09:21:16+03:00
;Derived atom types and hydrogen counts
from atom names that follow the AMCSD naming convention
(Wat == water, O-H == hydroxyl).
;

loop_
_cod_related_entry_id
_cod_related_entry_database
_cod_related_entry_code
1 AMCSD 0004247
